data_4326829
loop_
_publ_author_name
'Ludivine Garcia'
'St\'ephane Maisonneuve'
'Jennifer Oudinet-Sin Marcu'
'R\'egis Guillot'
'Fran\,cois Lambert'
'Juan Xie'
'Clotilde Policar'

_publ_contact_author_address
;D\'epartement de Chimie de l'ENS, 
Laboratoire des Biomol\'ecules, UMR-CNRS 7203
Universit\'e Pierre et Marie Curie, 24 rue Lhomond, 
F-75231 Paris c\'edex
;
_publ_contact_author_email clotilde.policar@ens.fr
_publ_contact_author_fax '(+) 33-101 44 32 33 '
_publ_contact_author_name 'Clotilde Policar'
_publ_section_title
;
 Intrinsically Fluorescent Glycoligands To Study Metal Selectivity
;
_journal_name_full 'Inorganic Chemistry'
_journal_page_first 11353
_journal_page_last 11362
_journal_paper_doi 10.1021/ic200897v
_journal_volume 50
_journal_year 2011
_chemical_absolute_configuration ad
_chemical_formula_moiety 'C23 H21 N9 O3 S, C H Cl3'
_chemical_formula_sum 'C24 H22 Cl3 N9 O3 S'
_chemical_formula_weight 622.93
_space_group_IT_number 4
_symmetry_cell_setting monoclinic
_symmetry_Int_Tables_number 4
_symmetry_space_group_name_Hall 'P 2yb'
_symmetry_space_group_name_H-M 'P 1 21 1'
_atom_sites_solution_hydrogens geom
_atom_sites_solution_primary direct
_atom_sites_solution_secondary difmap
_audit_creation_method SHELXL-97
_cell_angle_alpha 90.000
_cell_angle_beta 92.784(5)
_cell_angle_gamma 90.000
_cell_formula_units_Z 2
_cell_length_a 14.226(5)
_cell_length_b 5.587(5)
_cell_length_c 16.820(5)
_cell_measurement_reflns_used 3391
_cell_measurement_temperature 100(1)
_cell_measurement_theta_max 23.52
_cell_measurement_theta_min 2.76
_cell_volume 1335.3(13)
_computing_cell_refinement 'Bruker SMART'
_computing_data_collection 'Bruker SMART'
_computing_data_reduction 'Bruker SAINT'
_computing_structure_refinement 'SHELXL-97 (Sheldrick, 1997)'
_computing_structure_solution 'SHELXS-97 (Sheldrick, 1997)'
_diffrn_ambient_temperature 100(1)
_diffrn_measured_fraction_theta_full 0.999
_diffrn_measured_fraction_theta_max 0.984
_diffrn_measurement_device_type 'CCD area detector'
_diffrn_measurement_method 'phi and omega scans'
_diffrn_radiation_monochromator graphite
_diffrn_radiation_probe x-ray
_diffrn_radiation_type MoK\a
_diffrn_radiation_wavelength 0.71073
_diffrn_reflns_av_R_equivalents 0.0635
_diffrn_reflns_av_sigmaI/netI 0.1068
_diffrn_reflns_limit_h_max 19
_diffrn_reflns_limit_h_min -20
_diffrn_reflns_limit_k_max 7
_diffrn_reflns_limit_k_min -8
_diffrn_reflns_limit_l_max 23
_diffrn_reflns_limit_l_min -24
_diffrn_reflns_number 20633
_diffrn_reflns_theta_full 25.00
_diffrn_reflns_theta_max 30.79
_diffrn_reflns_theta_min 1.21
_diffrn_source 'fine-focus sealed tube'
_diffrn_source_type 'X8 apex II bruker ICMMO'
_exptl_absorpt_coefficient_mu 0.469
_exptl_absorpt_correction_T_max 0.992
_exptl_absorpt_correction_T_min 0.971
_exptl_absorpt_correction_type psi-scan
_exptl_absorpt_process_details sadabs
_exptl_crystal_colour yellow
_exptl_crystal_density_diffrn 1.549
_exptl_crystal_description plate
_exptl_crystal_F_000 640
_exptl_crystal_size_max 0.120
_exptl_crystal_size_mid 0.050
_exptl_crystal_size_min 0.020
_refine_diff_density_max 0.296
_refine_diff_density_min -0.442
_refine_diff_density_rms 0.074
_refine_ls_abs_structure_details 'Flack H D (1983), Acta Cryst. A39, 876-881'
_refine_ls_abs_structure_Flack 0.00(5)
_refine_ls_extinction_method none
_refine_ls_goodness_of_fit_ref 1.007
_refine_ls_hydrogen_treatment constr
_refine_ls_matrix_type full
_refine_ls_number_parameters 363
_refine_ls_number_reflns 7506
_refine_ls_number_restraints 1
_refine_ls_restrained_S_all 1.006
_refine_ls_R_factor_all 0.0983
_refine_ls_R_factor_gt 0.0483
_refine_ls_shift/su_max 0.001
_refine_ls_shift/su_mean 0.000
_refine_ls_structure_factor_coef Fsqd
_refine_ls_weighting_details 'calc w=1/[\s^2^(Fo^2^)+(0.0376P)^2^+0.0000P] where P=(Fo^2^+2Fc^2^)/3'
_refine_ls_weighting_scheme calc
_refine_ls_wR_factor_gt 0.0884
_refine_ls_wR_factor_ref 0.1008
_reflns_number_gt 4946
_reflns_number_total 7506
_reflns_threshold_expression >2sigma(I)
_cod_data_source_file ic200897v_si_003.cif
_cod_data_source_block 877GuillotICMMO
_cod_depositor_comments
;
The following automatic conversions were performed:

'_exptl_absorpt_correction_type' value 'psi-SCAN' changed to
'psi-scan' according to the built-in table from CIF Core dictionary
named 'cif_core.dic' version 2.4.1 from 2010-06-29.

Automatic conversion script
Id: cif_fix_values 1715 2011-07-08 13:25:40Z adriana 
;
_cod_original_sg_symbol_H-M 'P 21'
_cod_database_code 4326829

loop_
_symmetry_equiv_pos_as_xyz
'x, y, z'
'-x, y+1/2, -z'

loop_
_atom_site_label
_atom_site_type_symbol
_atom_site_fract_x
_atom_site_fract_y
_atom_site_fract_z
_atom_site_U_iso_or_equiv
_atom_site_adp_type
_atom_site_occupancy
_atom_site_symmetry_multiplicity
_atom_site_calc_flag
_atom_site_refinement_flags
C1 C 0.9711(2) 0.8628(5) 0.41120(16) 0.0183(6) Uani 1 1 d .
H1 H 1.0167 0.9104 0.4538 0.022 Uiso 1 1 calc R
C2 C 0.90392(18) 1.0708(5) 0.38808(16) 0.0166(6) Uani 1 1 d .
H2 H 0.9177 1.2160 0.4192 0.020 Uiso 1 1 calc R
C3 C 0.91990(19) 1.1046(5) 0.29859(16) 0.0161(6) Uani 1 1 d .
H3 H 0.9688 1.2260 0.2929 0.019 Uiso 1 1 calc R
C4 C 0.95887(19) 0.8614(5) 0.27394(15) 0.0158(6) Uani 1 1 d .
H4 H 0.9071 0.7471 0.2656 0.019 Uiso 1 1 calc R
C5 C 1.01918(19) 0.8609(5) 0.20249(15) 0.0194(6) Uani 1 1 d .
H5A H 1.0381 0.6979 0.1915 0.023 Uiso 1 1 calc R
H5B H 0.9822 0.9189 0.1565 0.023 Uiso 1 1 calc R
C8 C 0.82158(19) 0.7793(5) 0.45228(16) 0.0220(6) Uani 1 1 d .
C9 C 0.7462(2) 0.6003(6) 0.42800(19) 0.0307(8) Uani 1 1 d .
H9A H 0.6855 0.6741 0.4303 0.046 Uiso 1 1 calc R
H9B H 0.7499 0.4658 0.4636 0.046 Uiso 1 1 calc R
H9C H 0.7553 0.5469 0.3747 0.046 Uiso 1 1 calc R
C10 C 0.8199(2) 0.8565(6) 0.53819(18) 0.0353(8) Uani 1 1 d .
H10A H 0.7599 0.9262 0.5478 0.053 Uiso 1 1 calc R
H10B H 0.8686 0.9724 0.5492 0.053 Uiso 1 1 calc R
H10C H 0.8302 0.7199 0.5721 0.053 Uiso 1 1 calc R
C31 C 0.75541(19) 1.0579(5) 0.23154(17) 0.0187(6) Uani 1 1 d .
H31 H 0.7390 0.9038 0.2465 0.022 Uiso 1 1 calc R
C32 C 0.70269(17) 1.2157(5) 0.18553(14) 0.0163(5) Uani 1 1 d .
C33 C 0.60769(18) 1.1909(5) 0.14856(14) 0.0153(5) Uani 1 1 d .
C34 C 0.56870(19) 1.3694(5) 0.09997(15) 0.0174(6) Uani 1 1 d .
H34 H 0.6037 1.5040 0.0879 0.021 Uiso 1 1 calc R
C35 C 0.47685(19) 1.3446(5) 0.06962(16) 0.0186(6) Uani 1 1 d .
H35 H 0.4493 1.4626 0.0371 0.022 Uiso 1 1 calc R
C36 C 0.4271(2) 1.1431(5) 0.08823(16) 0.0202(7) Uani 1 1 d .
H36 H 0.3650 1.1225 0.0695 0.024 Uiso 1 1 calc R
C37 C 0.4721(2) 0.9718(5) 0.13573(16) 0.0192(6) Uani 1 1 d .
H37 H 0.4384 0.8348 0.1474 0.023 Uiso 1 1 calc R
C51 C 1.1843(2) 0.9558(5) 0.25373(15) 0.0194(6) Uani 1 1 d .
H51 H 1.2019 0.8091 0.2759 0.023 Uiso 1 1 calc R
C52 C 1.2363(2) 1.1619(5) 0.25444(15) 0.0189(6) Uani 1 1 d .
C53 C 1.33197(19) 1.2034(6) 0.28620(15) 0.0198(6) Uani 1 1 d .
C54 C 1.3868(2) 1.3916(6) 0.26126(17) 0.0262(7) Uani 1 1 d .
H54 H 1.3605 1.5012 0.2250 0.031 Uiso 1 1 calc R
C55 C 1.4820(2) 1.4226(6) 0.28924(18) 0.0315(8) Uani 1 1 d .
H55 H 1.5159 1.5514 0.2705 0.038 Uiso 1 1 calc R
C56 C 1.5255(2) 1.2681(6) 0.34311(18) 0.0323(8) Uani 1 1 d .
H56 H 1.5883 1.2878 0.3597 0.039 Uiso 1 1 calc R
C57 C 1.4708(2) 1.0773(6) 0.37240(18) 0.0262(7) Uani 1 1 d .
C58 C 1.3746(2) 1.0492(5) 0.34423(17) 0.0214(6) Uani 1 1 d .
C100 C 0.8386(2) 0.0242(5) 0.97713(17) 0.0228(7) Uani 1 1 d .
H100 H 0.8643 -0.0547 0.9309 0.027 Uiso 1 1 calc R
N3 N 0.75284(17) 1.4234(4) 0.17902(14) 0.0209(5) Uani 1 1 d .
N4 N 0.56088(16) 0.9885(4) 0.16617(13) 0.0193(5) Uani 1 1 d .
N5 N 1.18389(17) 1.3335(4) 0.21515(14) 0.0250(6) Uani 1 1 d .
N6 N 1.33166(16) 0.8624(4) 0.37944(13) 0.0218(6) Uani 1 1 d .
N31 N 0.83657(15) 1.1755(4) 0.25040(12) 0.0154(5) Uani 1 1 d .
N32 N 0.83395(17) 1.3977(4) 0.21808(14) 0.0211(5) Uani 1 1 d .
N51 N 1.10278(16) 1.0091(4) 0.21439(13) 0.0171(5) Uani 1 1 d .
N52 N 1.10215(16) 1.2427(4) 0.19077(13) 0.0246(5) Uani 1 1 d .
N57 N 1.49899(17) 0.9126(5) 0.42750(15) 0.0300(6) Uani 1 1 d .
O1 O 1.01685(12) 0.7920(3) 0.34248(10) 0.0185(4) Uani 1 1 d .
O2 O 0.91146(13) 0.6791(3) 0.43683(11) 0.0210(4) Uani 1 1 d .
O3 O 0.81260(13) 0.9801(4) 0.39966(11) 0.0221(5) Uani 1 1 d .
S S 1.40887(5) 0.74489(15) 0.44089(4) 0.02763(19) Uani 1 1 d .
Cl1 Cl 0.92570(5) 0.21263(15) 1.02077(5) 0.03356(19) Uani 1 1 d .
Cl2 Cl 0.74015(5) 0.19575(15) 0.94448(5) 0.0341(2) Uani 1 1 d .
Cl3 Cl 0.80544(5) -0.19739(13) 1.04478(5) 0.03007(19) Uani 1 1 d .

loop_
_atom_site_aniso_label
_atom_site_aniso_U_11
_atom_site_aniso_U_22
_atom_site_aniso_U_33
_atom_site_aniso_U_23
_atom_site_aniso_U_13
_atom_site_aniso_U_12
C1 0.0222(15) 0.0171(14) 0.0153(13) 0.0013(12) -0.0034(11) -0.0046(12)
C2 0.0189(15) 0.0140(14) 0.0168(14) -0.0016(11) -0.0017(11) -0.0035(12)
C3 0.0172(14) 0.0124(14) 0.0182(14) 0.0015(11) -0.0044(11) -0.0029(11)
C4 0.0178(14) 0.0127(14) 0.0164(13) 0.0012(11) -0.0048(11) 0.0007(11)
C5 0.0227(15) 0.0195(16) 0.0154(13) 0.0003(12) -0.0051(11) -0.0005(12)
C8 0.0253(15) 0.0189(15) 0.0222(14) 0.0051(13) 0.0036(12) 0.0000(13)
C9 0.0285(18) 0.0292(18) 0.0348(18) 0.0054(15) 0.0052(14) -0.0076(15)
C10 0.049(2) 0.031(2) 0.0266(17) 0.0025(15) 0.0093(15) 0.0028(17)
C31 0.0196(15) 0.0125(14) 0.0237(15) 0.0012(12) -0.0019(12) -0.0047(12)
C32 0.0179(13) 0.0162(14) 0.0148(12) 0.0005(12) 0.0001(10) 0.0008(13)
C33 0.0177(13) 0.0139(14) 0.0146(12) -0.0002(12) 0.0026(10) -0.0006(12)
C34 0.0199(15) 0.0157(15) 0.0168(13) -0.0017(12) 0.0032(12) -0.0020(12)
C35 0.0233(15) 0.0188(16) 0.0137(13) 0.0005(11) 0.0002(11) 0.0042(12)
C36 0.0183(14) 0.0243(17) 0.0177(14) -0.0053(12) -0.0017(11) 0.0005(12)
C37 0.0217(16) 0.0167(15) 0.0193(14) -0.0026(12) 0.0017(12) -0.0033(12)
C51 0.0237(16) 0.0200(16) 0.0144(13) 0.0018(12) -0.0003(12) 0.0041(13)
C52 0.0263(15) 0.0160(16) 0.0149(13) 0.0022(12) 0.0071(11) 0.0024(12)
C53 0.0248(14) 0.0211(15) 0.0142(12) -0.0065(13) 0.0079(11) -0.0031(14)
C54 0.0326(18) 0.0263(17) 0.0201(15) -0.0064(13) 0.0058(13) -0.0052(15)
C55 0.0346(19) 0.0326(19) 0.0288(17) -0.0131(16) 0.0167(15) -0.0130(16)
C56 0.0233(16) 0.045(2) 0.0286(16) -0.0211(16) 0.0070(13) -0.0099(16)
C57 0.0219(16) 0.0339(18) 0.0231(16) -0.0136(14) 0.0045(13) -0.0004(14)
C58 0.0223(16) 0.0231(16) 0.0192(14) -0.0079(13) 0.0050(12) -0.0013(13)
C100 0.0224(15) 0.0205(16) 0.0253(15) 0.0043(13) -0.0001(12) 0.0000(13)
N3 0.0227(13) 0.0151(13) 0.0245(13) 0.0030(11) -0.0039(11) -0.0015(11)
N4 0.0182(13) 0.0167(13) 0.0228(12) -0.0012(11) -0.0021(10) -0.0002(10)
N5 0.0263(14) 0.0233(14) 0.0254(13) 0.0065(11) 0.0026(11) -0.0009(12)
N6 0.0242(13) 0.0243(14) 0.0170(12) -0.0017(11) 0.0011(10) 0.0033(11)
N31 0.0176(11) 0.0123(13) 0.0160(11) 0.0034(10) -0.0029(9) -0.0024(10)
N32 0.0260(14) 0.0120(12) 0.0246(13) 0.0038(10) -0.0067(11) -0.0019(10)
N51 0.0237(13) 0.0147(12) 0.0128(11) 0.0034(10) 0.0008(10) 0.0000(10)
N52 0.0270(13) 0.0210(14) 0.0257(13) 0.0103(12) 0.0016(10) -0.0005(12)
N57 0.0223(14) 0.0404(17) 0.0268(14) -0.0110(13) -0.0046(11) 0.0008(13)
O1 0.0186(9) 0.0187(10) 0.0179(9) 0.0048(8) -0.0021(8) 0.0017(8)
O2 0.0224(10) 0.0164(11) 0.0244(10) 0.0081(9) 0.0041(8) -0.0005(9)
O3 0.0209(11) 0.0222(11) 0.0236(11) 0.0062(9) 0.0034(9) 0.0026(9)
S 0.0269(4) 0.0334(5) 0.0221(4) -0.0026(3) -0.0041(3) 0.0079(4)
Cl1 0.0260(4) 0.0267(4) 0.0473(5) 0.0020(4) -0.0063(3) -0.0047(4)
Cl2 0.0287(4) 0.0339(5) 0.0386(4) 0.0028(4) -0.0094(3) 0.0052(4)
Cl3 0.0344(4) 0.0232(4) 0.0325(4) 0.0025(3) 0.0000(3) -0.0049(3)

loop_
_atom_type_symbol
_atom_type_description
_atom_type_scat_dispersion_real
_atom_type_scat_dispersion_imag
_atom_type_scat_source
C C 0.0033 0.0016 'International Tables Vol C Tables 4.2.6.8 and 6.1.1.4'
H H 0.0000 0.0000 'International Tables Vol C Tables 4.2.6.8 and 6.1.1.4'
N N 0.0061 0.0033 'International Tables Vol C Tables 4.2.6.8 and 6.1.1.4'
O O 0.0106 0.0060 'International Tables Vol C Tables 4.2.6.8 and 6.1.1.4'
S S 0.1246 0.1234 'International Tables Vol C Tables 4.2.6.8 and 6.1.1.4'
Cl Cl 0.1484 0.1585 'International Tables Vol C Tables 4.2.6.8 and 6.1.1.4'

loop_
_geom_angle_atom_site_label_1
_geom_angle_atom_site_label_2
_geom_angle_atom_site_label_3
_geom_angle
O1 C1 O2 110.7(2)
O1 C1 C2 108.0(2)
O2 C1 C2 104.5(2)
O1 C1 H1 111.1
O2 C1 H1 111.1
C2 C1 H1 111.1
O3 C2 C1 104.9(2)
O3 C2 C3 110.9(2)
C1 C2 C3 102.7(2)
O3 C2 H2 112.6
C1 C2 H2 112.6
C3 C2 H2 112.6
N31 C3 C4 112.7(2)
N31 C3 C2 114.9(2)
C4 C3 C2 103.1(2)
N31 C3 H3 108.6
C4 C3 H3 108.6
C2 C3 H3 108.6
O1 C4 C5 108.2(2)
O1 C4 C3 102.9(2)
C5 C4 C3 116.4(2)
O1 C4 H4 109.7
C5 C4 H4 109.7
C3 C4 H4 109.7
N51 C5 C4 112.4(2)
N51 C5 H5A 109.1
C4 C5 H5A 109.1
N51 C5 H5B 109.1
C4 C5 H5B 109.1
H5A C5 H5B 107.8
O3 C8 O2 104.4(2)
O3 C8 C9 108.2(2)
O2 C8 C9 108.7(2)
O3 C8 C10 111.3(2)
O2 C8 C10 110.0(2)
C9 C8 C10 113.9(2)
C8 C9 H9A 109.5
C8 C9 H9B 109.5
H9A C9 H9B 109.5
C8 C9 H9C 109.5
H9A C9 H9C 109.5
H9B C9 H9C 109.5
C8 C10 H10A 109.5
C8 C10 H10B 109.5
H10A C10 H10B 109.5
C8 C10 H10C 109.5
H10A C10 H10C 109.5
H10B C10 H10C 109.5
N31 C31 C32 104.9(2)
N31 C31 H31 127.6
C32 C31 H31 127.6
N3 C32 C31 108.5(2)
N3 C32 C33 121.3(3)
C31 C32 C33 130.2(3)
N4 C33 C34 122.9(2)
N4 C33 C32 116.1(2)
C34 C33 C32 121.0(3)
C35 C34 C33 119.2(3)
C35 C34 H34 120.4
C33 C34 H34 120.4
C36 C35 C34 119.0(3)
C36 C35 H35 120.5
C34 C35 H35 120.5
C35 C36 C37 117.9(3)
C35 C36 H36 121.0
C37 C36 H36 121.0
N4 C37 C36 125.0(3)
N4 C37 H37 117.5
C36 C37 H37 117.5
N51 C51 C52 105.8(3)
N51 C51 H51 127.1
C52 C51 H51 127.1
N5 C52 C51 107.7(3)
N5 C52 C53 123.0(3)
C51 C52 C53 129.2(3)
C54 C53 C58 116.2(3)
C54 C53 C52 122.6(3)
C58 C53 C52 121.2(3)
C53 C54 C55 122.2(3)
C53 C54 H54 118.9
C55 C54 H54 118.9
C56 C55 C54 122.1(3)
C56 C55 H55 118.9
C54 C55 H55 118.9
C55 C56 C57 117.5(3)
C55 C56 H56 121.2
C57 C56 H56 121.2
N57 C57 C56 126.7(3)
N57 C57 C58 113.5(3)
C56 C57 C58 119.8(3)
N6 C58 C53 125.5(3)
N6 C58 C57 112.4(3)
C53 C58 C57 122.1(3)
Cl1 C100 Cl3 110.88(16)
Cl1 C100 Cl2 109.74(17)
Cl3 C100 Cl2 110.48(16)
Cl1 C100 H100 108.6
Cl3 C100 H100 108.6
Cl2 C100 H100 108.6
N32 N3 C32 108.5(2)
C37 N4 C33 116.0(2)
N52 N5 C52 109.5(2)
C58 N6 S 106.6(2)
C31 N31 N32 110.2(2)
C31 N31 C3 131.3(2)
N32 N31 C3 118.5(2)
N3 N32 N31 108.0(2)
C51 N51 N52 110.5(2)
C51 N51 C5 128.5(2)
N52 N51 C5 120.7(2)
N5 N52 N51 106.6(2)
C57 N57 S 106.2(2)
C1 O1 C4 108.2(2)
C1 O2 C8 109.0(2)
C2 O3 C8 108.1(2)
N6 S N57 101.27(14)

loop_
_geom_bond_atom_site_label_1
_geom_bond_atom_site_label_2
_geom_bond_distance
C1 O1 1.410(3)
C1 O2 1.413(3)
C1 C2 1.542(4)
C1 H1 0.9800
C2 O3 1.417(3)
C2 C3 1.545(4)
C2 H2 0.9800
C3 N31 1.458(3)
C3 C4 1.532(4)
C3 H3 0.9800
C4 O1 1.438(3)
C4 C5 1.510(4)
C4 H4 0.9800
C5 N51 1.455(3)
C5 H5A 0.9700
C5 H5B 0.9700
C8 O3 1.431(3)
C8 O2 1.431(3)
C8 C9 1.508(4)
C8 C10 1.509(4)
C9 H9A 0.9600
C9 H9B 0.9600
C9 H9C 0.9600
C10 H10A 0.9600
C10 H10B 0.9600
C10 H10C 0.9600
C31 N31 1.353(3)
C31 C32 1.372(4)
C31 H31 0.9300
C32 N3 1.369(4)
C32 C33 1.467(3)
C33 N4 1.353(4)
C33 C34 1.388(4)
C34 C35 1.386(4)
C34 H34 0.9300
C35 C36 1.374(4)
C35 H35 0.9300
C36 C37 1.384(4)
C36 H36 0.9300
C37 N4 1.342(3)
C37 H37 0.9300
C51 N51 1.341(3)
C51 C52 1.369(4)
C51 H51 0.9300
C52 N5 1.366(4)
C52 C53 1.456(4)
C53 C54 1.386(4)
C53 C58 1.416(4)
C54 C55 1.423(4)
C54 H54 0.9300
C55 C56 1.377(5)
C55 H55 0.9300
C56 C57 1.422(4)
C56 H56 0.9300
C57 N57 1.353(4)
C57 C58 1.435(4)
C58 N6 1.359(4)
C100 Cl1 1.759(3)
C100 Cl3 1.761(3)
C100 Cl2 1.762(3)
C100 H100 0.9800
N3 N32 1.308(3)
N5 N52 1.316(3)
N6 S 1.611(2)
N31 N32 1.355(3)
N51 N52 1.364(4)
N57 S 1.613(3)

loop_
_geom_torsion_atom_site_label_1
_geom_torsion_atom_site_label_2
_geom_torsion_atom_site_label_3
_geom_torsion_atom_site_label_4
_geom_torsion
O1 C1 C2 O3 115.5(2)
O2 C1 C2 O3 -2.5(3)
O1 C1 C2 C3 -0.5(3)
O2 C1 C2 C3 -118.5(2)
O3 C2 C3 N31 34.0(3)
C1 C2 C3 N31 145.6(2)
O3 C2 C3 C4 -89.1(2)
C1 C2 C3 C4 22.5(3)
N31 C3 C4 O1 -161.4(2)
C2 C3 C4 O1 -36.9(2)
N31 C3 C4 C5 80.6(3)
C2 C3 C4 C5 -154.9(2)
O1 C4 C5 N51 -54.6(3)
C3 C4 C5 N51 60.5(3)
N31 C31 C32 N3 -0.8(3)
N31 C31 C32 C33 -179.0(2)
N3 C32 C33 N4 -172.9(2)
C31 C32 C33 N4 5.1(4)
N3 C32 C33 C34 5.7(4)
C31 C32 C33 C34 -176.3(3)
N4 C33 C34 C35 1.9(4)
C32 C33 C34 C35 -176.6(2)
C33 C34 C35 C36 -0.3(4)
C34 C35 C36 C37 -1.0(4)
C35 C36 C37 N4 0.9(4)
N51 C51 C52 N5 0.0(3)
N51 C51 C52 C53 -177.1(2)
N5 C52 C53 C54 -18.3(4)
C51 C52 C53 C54 158.4(3)
N5 C52 C53 C58 162.5(3)
C51 C52 C53 C58 -20.8(4)
C58 C53 C54 C55 2.9(4)
C52 C53 C54 C55 -176.3(3)
C53 C54 C55 C56 -0.3(4)
C54 C55 C56 C57 -1.9(4)
C55 C56 C57 N57 -177.3(3)
C55 C56 C57 C58 1.3(4)
C54 C53 C58 N6 176.4(3)
C52 C53 C58 N6 -4.3(4)
C54 C53 C58 C57 -3.5(4)
C52 C53 C58 C57 175.7(3)
N57 C57 C58 N6 0.3(4)
C56 C57 C58 N6 -178.5(2)
N57 C57 C58 C53 -179.7(3)
C56 C57 C58 C53 1.5(4)
C31 C32 N3 N32 0.8(3)
C33 C32 N3 N32 179.2(2)
C36 C37 N4 C33 0.6(4)
C34 C33 N4 C37 -2.0(4)
C32 C33 N4 C37 176.6(2)
C51 C52 N5 N52 0.3(3)
C53 C52 N5 N52 177.6(2)
C53 C58 N6 S -179.7(2)
C57 C58 N6 S 0.2(3)
C32 C31 N31 N32 0.5(3)
C32 C31 N31 C3 179.1(3)
C4 C3 N31 C31 51.3(4)
C2 C3 N31 C31 -66.4(4)
C4 C3 N31 N32 -130.2(2)
C2 C3 N31 N32 112.1(3)
C32 N3 N32 N31 -0.4(3)
C31 N31 N32 N3 -0.1(3)
C3 N31 N32 N3 -178.8(2)
C52 C51 N51 N52 -0.2(3)
C52 C51 N51 C5 -174.2(2)
C4 C5 N51 C51 80.5(3)
C4 C5 N51 N52 -92.8(3)
C52 N5 N52 N51 -0.4(3)
C51 N51 N52 N5 0.4(3)
C5 N51 N52 N5 174.9(2)
C56 C57 N57 S 178.0(2)
C58 C57 N57 S -0.7(3)
O2 C1 O1 C4 90.0(2)
C2 C1 O1 C4 -23.9(3)
C5 C4 O1 C1 161.9(2)
C3 C4 O1 C1 38.2(3)
O1 C1 O2 C8 -132.3(2)
C2 C1 O2 C8 -16.2(3)
O3 C8 O2 C1 28.8(3)
C9 C8 O2 C1 144.0(2)
C10 C8 O2 C1 -90.7(3)
C1 C2 O3 C8 20.2(3)
C3 C2 O3 C8 130.3(2)
O2 C8 O3 C2 -30.2(3)
C9 C8 O3 C2 -145.9(2)
C10 C8 O3 C2 88.3(3)
C58 N6 S N57 -0.5(2)
C57 N57 S N6 0.7(2)
